data_7115322
loop_
_publ_author_name
'P.-F. Koh'
'P. Wang'
'J.-M. Huang'
'T.-P. Loh'

_publ_section_title
;
 Biomass derived furfural-based facile synthesis of protected
 (2S)-phenyl-3-piperidone, a common intermediate for many drugs
;
_journal_name_full Chem.Commun.
_journal_page_first 8324
_journal_paper_doi 10.1039/C4cc02645D
_journal_volume 50
_journal_year 2014
_chemical_absolute_configuration ad
_chemical_formula_moiety 'C18 H17 N O3 S'
_chemical_formula_sum 'C18 H17 N O3 S'
_chemical_formula_weight 327.39
_chemical_name_systematic
;
?
;
_space_group_IT_number 4
_symmetry_cell_setting monoclinic
_symmetry_space_group_name_Hall 'P 2yb'
_symmetry_space_group_name_H-M 'P 1 21 1'
_atom_sites_solution_hydrogens geom
_atom_sites_solution_primary direct
_atom_sites_solution_secondary difmap
_audit_creation_method SHELXL-97
_cell_angle_alpha 90.00
_cell_angle_beta 107.490(2)
_cell_angle_gamma 90.00
_cell_formula_units_Z 2
_cell_length_a 9.9921(7)
_cell_length_b 8.0950(6)
_cell_length_c 10.5243(9)
_cell_measurement_reflns_used 4305
_cell_measurement_temperature 103(2)
_cell_measurement_theta_max 28.38
_cell_measurement_theta_min 3.24
_cell_volume 811.91(11)
_computing_cell_refinement 'Bruker SAINT'
_computing_data_collection 'Bruker APEX2'
_computing_data_reduction 'Bruker SAINT'
_computing_molecular_graphics 'Bruker SHELXTL'
_computing_publication_material 'Bruker SHELXTL'
_computing_structure_refinement 'SHELXL-97 (Sheldrick, 2008)'
_computing_structure_solution 'SHELXS-97 (Sheldrick, 2008)'
_diffrn_ambient_temperature 103(2)
_diffrn_measured_fraction_theta_full 0.985
_diffrn_measured_fraction_theta_max 0.985
_diffrn_measurement_device_type 'Bruker APEX-II CCD'
_diffrn_measurement_method '\f and \w scans'
_diffrn_radiation_monochromator graphite
_diffrn_radiation_source 'fine-focus sealed tube'
_diffrn_radiation_type MoK\a
_diffrn_radiation_wavelength 0.71073
_diffrn_reflns_av_R_equivalents 0.0000
_diffrn_reflns_av_sigmaI/netI 0.0396
_diffrn_reflns_limit_h_max 12
_diffrn_reflns_limit_h_min -13
_diffrn_reflns_limit_k_max 10
_diffrn_reflns_limit_k_min -10
_diffrn_reflns_limit_l_max 14
_diffrn_reflns_limit_l_min 0
_diffrn_reflns_number 3983
_diffrn_reflns_theta_full 28.57
_diffrn_reflns_theta_max 28.57
_diffrn_reflns_theta_min 2.14
_exptl_absorpt_coefficient_mu 0.213
_exptl_absorpt_correction_T_max 0.9505
_exptl_absorpt_correction_T_min 0.9195
_exptl_absorpt_correction_type multi-scan
_exptl_absorpt_process_details sadabs
_exptl_crystal_colour orange
_exptl_crystal_density_diffrn 1.339
_exptl_crystal_density_method 'not measured'
_exptl_crystal_description block
_exptl_crystal_F_000 344
_exptl_crystal_size_max 0.40
_exptl_crystal_size_mid 0.28
_exptl_crystal_size_min 0.24
_refine_diff_density_max 0.443
_refine_diff_density_min -0.337
_refine_diff_density_rms 0.053
_refine_ls_abs_structure_details 'Flack H D (1983), Acta Cryst. A39, 876-881'
_refine_ls_abs_structure_Flack -0.05(6)
_refine_ls_extinction_method none
_refine_ls_goodness_of_fit_ref 1.063
_refine_ls_hydrogen_treatment constr
_refine_ls_matrix_type full
_refine_ls_number_parameters 209
_refine_ls_number_reflns 3983
_refine_ls_number_restraints 1
_refine_ls_restrained_S_all 1.063
_refine_ls_R_factor_all 0.0369
_refine_ls_R_factor_gt 0.0342
_refine_ls_shift/su_max 0.000
_refine_ls_shift/su_mean 0.000
_refine_ls_structure_factor_coef Fsqd
_refine_ls_weighting_details 'calc w=1/[\s^2^(Fo^2^)+(0.0423P)^2^+0.1799P] where P=(Fo^2^+2Fc^2^)/3'
_refine_ls_weighting_scheme calc
_refine_ls_wR_factor_gt 0.0824
_refine_ls_wR_factor_ref 0.0855
_reflns_number_gt 3785
_reflns_number_total 3983
_reflns_threshold_expression >2sigma(I)
_cod_data_source_file c4cc02645d2.cif
_cod_data_source_block ltp257
_cod_original_sg_symbol_H-M P2(1)
_cod_database_code 7115322

loop_
_symmetry_equiv_pos_as_xyz
'x, y, z'
'-x, y+1/2, -z'

loop_
_atom_site_label
_atom_site_type_symbol
_atom_site_fract_x
_atom_site_fract_y
_atom_site_fract_z
_atom_site_U_iso_or_equiv
_atom_site_adp_type
_atom_site_occupancy
_atom_site_symmetry_multiplicity
_atom_site_calc_flag
_atom_site_refinement_flags
C1 C 0.62158(18) 0.5251(2) 0.59456(16) 0.0156(3) Uani 1 1 d .
C2 C 0.72819(17) 0.6669(2) 0.61692(15) 0.0132(3) Uani 1 1 d .
H2 H 0.6737 0.7722 0.6076 0.016 Uiso 1 1 calc R
C3 C 0.88274(19) 0.5058(2) 0.81640(17) 0.0167(3) Uani 1 1 d .
H3A H 0.9018 0.5155 0.9140 0.020 Uiso 1 1 calc R
H3B H 0.9731 0.4830 0.7992 0.020 Uiso 1 1 calc R
C4 C 0.78690(19) 0.3634(2) 0.76789(18) 0.0196(4) Uani 1 1 d .
H4 H 0.8131 0.2595 0.8101 0.024 Uiso 1 1 calc R
C5 C 0.6667(2) 0.3719(2) 0.66915(18) 0.0210(4) Uani 1 1 d .
H5 H 0.6090 0.2765 0.6467 0.025 Uiso 1 1 calc R
C6 C 0.79875(17) 0.6665(2) 0.50733(15) 0.0142(3) Uani 1 1 d .
C7 C 0.74729(19) 0.7739(2) 0.39998(17) 0.0180(4) Uani 1 1 d .
H7 H 0.6738 0.8486 0.3995 0.022 Uiso 1 1 calc R
C8 C 0.8030(2) 0.7722(2) 0.29367(18) 0.0215(4) Uani 1 1 d .
H8 H 0.7665 0.8445 0.2204 0.026 Uiso 1 1 calc R
C9 C 0.91182(19) 0.6652(2) 0.29416(17) 0.0209(4) Uani 1 1 d .
H9 H 0.9497 0.6641 0.2215 0.025 Uiso 1 1 calc R
C10 C 0.9648(2) 0.5599(2) 0.40177(18) 0.0229(4) Uani 1 1 d .
H10 H 1.0403 0.4878 0.4032 0.027 Uiso 1 1 calc R
C11 C 0.9083(2) 0.5592(2) 0.50742(18) 0.0204(4) Uani 1 1 d .
H11 H 0.9444 0.4856 0.5799 0.024 Uiso 1 1 calc R
C12 C 0.63073(17) 0.7919(2) 0.85981(15) 0.0148(3) Uani 1 1 d .
C13 C 0.52315(19) 0.8817(2) 0.77274(17) 0.0185(3) Uani 1 1 d .
H13 H 0.5431 0.9575 0.7120 0.022 Uiso 1 1 calc R
C14 C 0.38597(19) 0.8594(2) 0.77532(17) 0.0207(4) Uani 1 1 d .
H14 H 0.3121 0.9203 0.7158 0.025 Uiso 1 1 calc R
C15 C 0.3558(2) 0.7484(2) 0.86466(18) 0.0214(4) Uani 1 1 d .
C16 C 0.2067(2) 0.7273(3) 0.8681(2) 0.0320(5) Uani 1 1 d .
H16A H 0.2026 0.6367 0.9285 0.048 Uiso 1 1 calc R
H16B H 0.1457 0.7019 0.7783 0.048 Uiso 1 1 calc R
H16C H 0.1751 0.8298 0.8996 0.048 Uiso 1 1 calc R
C17 C 0.4656(2) 0.6597(3) 0.95097(19) 0.0261(4) Uani 1 1 d .
H17 H 0.4461 0.5843 1.0123 0.031 Uiso 1 1 calc R
C18 C 0.6032(2) 0.6798(2) 0.94888(18) 0.0217(4) Uani 1 1 d .
H18 H 0.6771 0.6179 1.0074 0.026 Uiso 1 1 calc R
N1 N 0.82742(15) 0.66480(17) 0.75404(13) 0.0135(3) Uani 1 1 d .
O1 O 0.50659(15) 0.54093(16) 0.51266(13) 0.0215(3) Uani 1 1 d .
O2 O 0.80935(15) 0.96652(15) 0.78332(13) 0.0209(3) Uani 1 1 d .
O3 O 0.90062(13) 0.78478(15) 0.98087(12) 0.0200(3) Uani 1 1 d .
S1 S 0.80372(4) 0.81387(5) 0.85113(4) 0.01427(10) Uani 1 1 d .

loop_
_atom_site_aniso_label
_atom_site_aniso_U_11
_atom_site_aniso_U_22
_atom_site_aniso_U_33
_atom_site_aniso_U_23
_atom_site_aniso_U_13
_atom_site_aniso_U_12
C1 0.0165(8) 0.0175(8) 0.0141(7) -0.0028(6) 0.0066(6) -0.0002(7)
C2 0.0150(8) 0.0120(7) 0.0118(7) -0.0011(6) 0.0028(6) 0.0014(6)
C3 0.0184(9) 0.0137(7) 0.0162(8) 0.0017(6) 0.0023(6) 0.0031(6)
C4 0.0230(9) 0.0118(8) 0.0247(8) 0.0016(6) 0.0083(7) 0.0014(6)
C5 0.0225(9) 0.0144(7) 0.0263(9) -0.0020(7) 0.0075(7) -0.0041(7)
C6 0.0151(8) 0.0131(7) 0.0136(7) -0.0010(6) 0.0032(6) -0.0025(6)
C7 0.0181(8) 0.0157(8) 0.0197(8) 0.0015(6) 0.0050(7) 0.0012(6)
C8 0.0275(10) 0.0197(9) 0.0164(8) 0.0036(6) 0.0053(7) -0.0028(7)
C9 0.0224(9) 0.0246(9) 0.0182(8) -0.0036(7) 0.0098(7) -0.0080(8)
C10 0.0205(9) 0.0257(9) 0.0241(9) -0.0011(7) 0.0091(7) 0.0027(7)
C11 0.0209(9) 0.0221(9) 0.0179(8) 0.0038(7) 0.0055(7) 0.0061(7)
C12 0.0171(8) 0.0136(8) 0.0146(7) -0.0025(6) 0.0060(6) 0.0007(6)
C13 0.0250(9) 0.0157(7) 0.0162(8) 0.0022(6) 0.0084(7) 0.0015(7)
C14 0.0200(9) 0.0220(9) 0.0188(8) 0.0008(7) 0.0041(7) 0.0045(7)
C15 0.0203(9) 0.0212(8) 0.0237(9) -0.0018(7) 0.0083(7) -0.0008(7)
C16 0.0243(11) 0.0347(12) 0.0394(12) 0.0019(9) 0.0134(9) -0.0038(9)
C17 0.0279(10) 0.0258(9) 0.0273(9) 0.0090(8) 0.0126(8) -0.0029(8)
C18 0.0224(9) 0.0220(9) 0.0202(8) 0.0064(7) 0.0054(7) 0.0031(7)
N1 0.0170(7) 0.0102(6) 0.0126(6) -0.0010(5) 0.0030(5) 0.0024(5)
O1 0.0162(6) 0.0277(8) 0.0179(6) -0.0020(5) 0.0012(5) -0.0024(5)
O2 0.0282(8) 0.0127(6) 0.0253(7) -0.0019(5) 0.0133(6) -0.0047(5)
O3 0.0191(6) 0.0221(7) 0.0161(5) -0.0045(5) 0.0011(5) -0.0028(5)
S1 0.01698(19) 0.01168(17) 0.01420(17) -0.00294(15) 0.00476(14) -0.00298(16)

loop_
_atom_type_symbol
_atom_type_description
_atom_type_scat_dispersion_real
_atom_type_scat_dispersion_imag
_atom_type_scat_source
C C 0.0033 0.0016 'International Tables Vol C Tables 4.2.6.8 and 6.1.1.4'
H H 0.0000 0.0000 'International Tables Vol C Tables 4.2.6.8 and 6.1.1.4'
N N 0.0061 0.0033 'International Tables Vol C Tables 4.2.6.8 and 6.1.1.4'
O O 0.0106 0.0060 'International Tables Vol C Tables 4.2.6.8 and 6.1.1.4'
S S 0.1246 0.1234 'International Tables Vol C Tables 4.2.6.8 and 6.1.1.4'

loop_
_geom_angle_atom_site_label_1
_geom_angle_atom_site_label_2
_geom_angle_atom_site_label_3
_geom_angle
O1 C1 C5 122.79(16)
O1 C1 C2 119.53(15)
C5 C1 C2 117.60(15)
N1 C2 C6 114.22(13)
N1 C2 C1 111.73(13)
C6 C2 C1 109.91(12)
N1 C2 H2 106.9
C6 C2 H2 106.9
C1 C2 H2 106.9
N1 C3 C4 114.02(14)
N1 C3 H3A 108.7
C4 C3 H3A 108.7
N1 C3 H3B 108.7
C4 C3 H3B 108.7
H3A C3 H3B 107.6
C5 C4 C3 124.31(16)
C5 C4 H4 117.8
C3 C4 H4 117.8
C4 C5 C1 121.47(16)
C4 C5 H5 119.3
C1 C5 H5 119.3
C7 C6 C11 119.05(15)
C7 C6 C2 118.07(14)
C11 C6 C2 122.83(15)
C8 C7 C6 120.36(16)
C8 C7 H7 119.8
C6 C7 H7 119.8
C9 C8 C7 120.36(16)
C9 C8 H8 119.8
C7 C8 H8 119.8
C8 C9 C10 119.47(16)
C8 C9 H9 120.3
C10 C9 H9 120.3
C9 C10 C11 120.51(18)
C9 C10 H10 119.7
C11 C10 H10 119.7
C10 C11 C6 120.23(16)
C10 C11 H11 119.9
C6 C11 H11 119.9
C13 C12 C18 121.00(16)
C13 C12 S1 119.23(12)
C18 C12 S1 119.69(13)
C12 C13 C14 119.42(16)
C12 C13 H13 120.3
C14 C13 H13 120.3
C13 C14 C15 120.64(16)
C13 C14 H14 119.7
C15 C14 H14 119.7
C17 C15 C14 118.85(16)
C17 C15 C16 121.00(16)
C14 C15 C16 120.15(17)
C15 C16 H16A 109.5
C15 C16 H16B 109.5
H16A C16 H16B 109.5
C15 C16 H16C 109.5
H16A C16 H16C 109.5
H16B C16 H16C 109.5
C18 C17 C15 121.15(17)
C18 C17 H17 119.4
C15 C17 H17 119.4
C12 C18 C17 118.94(17)
C12 C18 H18 120.5
C17 C18 H18 120.5
C3 N1 C2 119.59(13)
C3 N1 S1 117.96(11)
C2 N1 S1 114.63(11)
O3 S1 O2 119.83(8)
O3 S1 N1 106.78(7)
O2 S1 N1 106.75(7)
O3 S1 C12 108.96(7)
O2 S1 C12 107.28(8)
N1 S1 C12 106.52(7)

loop_
_geom_bond_atom_site_label_1
_geom_bond_atom_site_label_2
_geom_bond_distance
C1 O1 1.218(2)
C1 C5 1.464(2)
C1 C2 1.535(2)
C2 N1 1.485(2)
C2 C6 1.522(2)
C2 H2 1.0000
C3 N1 1.475(2)
C3 C4 1.487(2)
C3 H3A 0.9900
C3 H3B 0.9900
C4 C5 1.333(3)
C4 H4 0.9500
C5 H5 0.9500
C6 C7 1.395(2)
C6 C11 1.397(2)
C7 C8 1.392(2)
C7 H7 0.9500
C8 C9 1.388(3)
C8 H8 0.9500
C9 C10 1.389(3)
C9 H9 0.9500
C10 C11 1.390(2)
C10 H10 0.9500
C11 H11 0.9500
C12 C13 1.390(2)
C12 C18 1.390(2)
C12 S1 1.7670(16)
C13 C14 1.391(3)
C13 H13 0.9500
C14 C15 1.398(2)
C14 H14 0.9500
C15 C17 1.394(3)
C15 C16 1.510(3)
C16 H16A 0.9800
C16 H16B 0.9800
C16 H16C 0.9800
C17 C18 1.391(3)
C17 H17 0.9500
C18 H18 0.9500
N1 S1 1.6437(14)
O2 S1 1.4365(13)
O3 S1 1.4362(12)
